data_4003703
loop_
_publ_author_name
'Liu, Sumeng'
'Zhang, Zhejun'
'Gray, Danielle'
'Zhu, Lingyang'
'Abelson, John R.'
'Girolami, Gregory S.'

_publ_section_title
;
 Platinum \w-Alkenyl Compounds as Chemical Vapor Deposition Precursors:
 Synthesis and Characterization of Pt[CH2CMe2CH2CH&#x2550;CH2]2 and the
 Impact of Ligand Design on the Deposition Process
;
_journal_name_full 'Chemistry of Materials'
_journal_paper_doi 10.1021/acs.chemmater.0c03226
_journal_year 2020
_chemical_formula_sum 'C20 H34 Pt'
_chemical_formula_weight 469.56
_space_group_crystal_system monoclinic
_space_group_IT_number 15
_space_group_name_Hall '-C 2yc'
_space_group_name_H-M_alt 'C 1 2/c 1'
_atom_sites_solution_hydrogens mixed
_atom_sites_solution_primary direct
_audit_creation_method SHELXL-2014/6
_cell_angle_alpha 90
_cell_angle_beta 104.9512(10)
_cell_angle_gamma 90
_cell_formula_units_Z 4
_cell_length_a 18.3933(6)
_cell_length_b 9.0744(3)
_cell_length_c 11.3108(4)
_cell_measurement_reflns_used 36320
_cell_measurement_temperature 100(2)
_cell_measurement_theta_max 28.32
_cell_measurement_theta_min 2.29
_cell_volume 1823.95(11)
_computing_structure_refinement 'SHELXL-2014/6 (Sheldrick, 2014)'
_diffrn_ambient_temperature 100(2)
_diffrn_measured_fraction_theta_full 0.999
_diffrn_measured_fraction_theta_max 1.000
_diffrn_measurement_device_type 'Bruker D8 Venture, Photon 100'
_diffrn_measurement_method '\f and \w scans'
_diffrn_radiation_type MoK\a
_diffrn_radiation_wavelength 0.71073
_diffrn_reflns_av_R_equivalents 0.0525
_diffrn_reflns_av_unetI/netI 0.0161
_diffrn_reflns_Laue_measured_fraction_full 0.999
_diffrn_reflns_Laue_measured_fraction_max 1.000
_diffrn_reflns_limit_h_max 24
_diffrn_reflns_limit_h_min -24
_diffrn_reflns_limit_k_max 12
_diffrn_reflns_limit_k_min -12
_diffrn_reflns_limit_l_max 15
_diffrn_reflns_limit_l_min -15
_diffrn_reflns_number 49603
_diffrn_reflns_point_group_measured_fraction_full 0.999
_diffrn_reflns_point_group_measured_fraction_max 1.000
_diffrn_reflns_theta_full 25.242
_diffrn_reflns_theta_max 28.325
_diffrn_reflns_theta_min 2.520
_exptl_absorpt_coefficient_mu 7.687
_exptl_absorpt_correction_T_max 0.5122
_exptl_absorpt_correction_T_min 0.4187
_exptl_absorpt_correction_type multi-scan
_exptl_absorpt_process_details 'SADABS V2014/4 (Krause et al., 2015)'
_exptl_crystal_colour colourless
_exptl_crystal_density_diffrn 1.710
_exptl_crystal_description plate
_exptl_crystal_F_000 928
_exptl_crystal_size_max 0.081
_exptl_crystal_size_mid 0.069
_exptl_crystal_size_min 0.037
_refine_diff_density_max 0.525
_refine_diff_density_min -1.133
_refine_diff_density_rms 0.117
_refine_ls_extinction_method none
_refine_ls_goodness_of_fit_ref 1.125
_refine_ls_hydrogen_treatment mixed
_refine_ls_matrix_type full
_refine_ls_number_parameters 101
_refine_ls_number_reflns 2275
_refine_ls_number_restraints 0
_refine_ls_restrained_S_all 1.125
_refine_ls_R_factor_all 0.0195
_refine_ls_R_factor_gt 0.0172
_refine_ls_shift/su_max 0.000
_refine_ls_shift/su_mean 0.000
_refine_ls_structure_factor_coef Fsqd
_refine_ls_weighting_details 'w=1/[\s^2^(Fo^2^)+(0.0151P)^2^+6.4974P] where P=(Fo^2^+2Fc^2^)/3'
_refine_ls_weighting_scheme calc
_refine_ls_wR_factor_gt 0.0367
_refine_ls_wR_factor_ref 0.0374
_reflns_Friedel_coverage 0.000
_reflns_number_gt 2174
_reflns_number_total 2275
_reflns_threshold_expression 'I > 2\s(I)'
_cod_data_source_file cm0c03226_si_004.cif
_cod_data_source_block mo_dd90c_0m
_cod_original_sg_symbol_H-M 'C 2/c'
_cod_database_code 4003703
_shelx_space_group_comment
;
The symmetry employed for this shelxl refinement is uniquely defined
by the following loop, which should always be used as a source of
symmetry information in preference to the above space-group names.
They are only intended as comments.
;
_shelx_estimated_absorpt_t_min 0.575
_shelx_estimated_absorpt_t_max 0.764
_shelxl_version_number 2014/6

loop_
_space_group_symop_operation_xyz
'x, y, z'
'-x, y, -z+1/2'
'x+1/2, y+1/2, z'
'-x+1/2, y+1/2, -z+1/2'
'-x, -y, -z'
'x, -y, z-1/2'
'-x+1/2, -y+1/2, -z'
'x+1/2, -y+1/2, z-1/2'

loop_
_atom_site_label
_atom_site_type_symbol
_atom_site_fract_x
_atom_site_fract_y
_atom_site_fract_z
_atom_site_U_iso_or_equiv
_atom_site_adp_type
_atom_site_occupancy
_atom_site_site_symmetry_order
_atom_site_calc_flag
_atom_site_refinement_flags_posn
_atom_site_refinement_flags_adp
_atom_site_refinement_flags_occupancy
_atom_site_disorder_assembly
_atom_site_disorder_group
Pt1 Pt 0.5000 0.13922(2) 0.7500 0.00979(4) Uani 1 2 d S T P . .
C1 C 0.55010(13) -0.0251(3) 0.8728(2) 0.0123(5) Uani 1 1 d . . . . .
H1A H 0.5546 0.0138 0.9561 0.015 Uiso 1 1 calc R U . . .
H1B H 0.5143 -0.1085 0.8611 0.015 Uiso 1 1 calc R U . . .
C2 C 0.62824(14) -0.0901(3) 0.8715(2) 0.0141(5) Uani 1 1 d . . . . .
C3 C 0.63223(15) -0.1407(3) 0.7444(3) 0.0196(5) Uani 1 1 d . . . . .
H3A H 0.6227 -0.0567 0.6880 0.029 Uiso 1 1 calc R U . . .
H3B H 0.5942 -0.2170 0.7145 0.029 Uiso 1 1 calc R U . . .
H3C H 0.6823 -0.1809 0.7491 0.029 Uiso 1 1 calc R U . . .
C4 C 0.64067(15) -0.2259(3) 0.9564(3) 0.0215(6) Uani 1 1 d . . . . .
H4A H 0.5999 -0.2969 0.9265 0.032 Uiso 1 1 calc R U . . .
H4B H 0.6410 -0.1951 1.0396 0.032 Uiso 1 1 calc R U . . .
H4C H 0.6890 -0.2720 0.9570 0.032 Uiso 1 1 calc R U . . .
C5 C 0.69113(14) 0.0169(3) 0.9262(2) 0.0159(5) Uani 1 1 d . . . . .
H5 H 0.6940 0.0491 1.0072 0.019 Uiso 1 1 calc R U . . .
C6 C 0.74260(15) 0.0712(3) 0.8753(3) 0.0243(6) Uani 1 1 d . . . . .
H6A H 0.7427 0.0433 0.7944 0.029 Uiso 1 1 calc R U . . .
H6B H 0.7794 0.1381 0.9196 0.029 Uiso 1 1 calc R U . . .
C11 C 0.54604(15) 0.4417(3) 0.6560(3) 0.0181(5) Uani 1 1 d . . . . .
H11A H 0.5196 0.5302 0.6749 0.022 Uiso 1 1 calc R U . . .
H11B H 0.5701 0.4682 0.5900 0.022 Uiso 1 1 calc R U . . .
C12 C 0.48873(15) 0.3207(3) 0.6101(2) 0.0153(5) Uani 1 1 d . . . . .
H12 H 0.4939(17) 0.264(4) 0.541(3) 0.018 Uiso 1 1 d . U . . .
C13 C 0.42064(15) 0.3062(3) 0.6393(2) 0.0161(5) Uani 1 1 d . . . . .
H13 H 0.3798 0.2626 0.5725 0.019 Uiso 1 1 calc R U . . .
C14 C 0.39255(15) 0.3977(3) 0.7296(3) 0.0181(5) Uani 1 1 d . . . . .
H14A H 0.3531 0.3415 0.7554 0.022 Uiso 1 1 calc R U . . .
H14B H 0.3690 0.4883 0.6880 0.022 Uiso 1 1 calc R U . . .

loop_
_atom_site_aniso_label
_atom_site_aniso_U_11
_atom_site_aniso_U_22
_atom_site_aniso_U_33
_atom_site_aniso_U_23
_atom_site_aniso_U_13
_atom_site_aniso_U_12
Pt1 0.01158(7) 0.00730(6) 0.01017(7) 0.000 0.00220(4) 0.000
C1 0.0134(11) 0.0116(11) 0.0116(12) 0.0034(9) 0.0029(9) 0.0027(9)
C2 0.0141(11) 0.0114(11) 0.0160(12) 0.0015(9) 0.0026(9) 0.0006(9)
C3 0.0155(12) 0.0226(13) 0.0206(14) -0.0047(11) 0.0044(10) 0.0030(11)
C4 0.0172(12) 0.0152(13) 0.0295(16) 0.0078(11) 0.0015(11) 0.0022(10)
C5 0.0152(12) 0.0128(12) 0.0175(13) 0.0006(10) 0.0003(10) 0.0038(9)
C6 0.0169(12) 0.0210(14) 0.0349(17) 0.0004(12) 0.0066(11) -0.0021(11)
C11 0.0210(13) 0.0109(12) 0.0238(14) 0.0016(10) 0.0083(11) -0.0027(10)
C12 0.0216(13) 0.0101(11) 0.0139(12) 0.0043(9) 0.0037(10) 0.0005(9)
C13 0.0187(12) 0.0100(11) 0.0159(13) 0.0059(9) -0.0021(10) 0.0023(10)
C14 0.0173(12) 0.0119(12) 0.0252(14) 0.0025(10) 0.0060(10) 0.0027(9)

loop_
_atom_type_symbol
_atom_type_description
_atom_type_scat_dispersion_real
_atom_type_scat_dispersion_imag
_atom_type_scat_source
C C 0.0033 0.0016 'International Tables Vol C Tables 4.2.6.8 and 6.1.1.4'
H H 0.0000 0.0000 'International Tables Vol C Tables 4.2.6.8 and 6.1.1.4'
Pt Pt -1.7033 8.3905 'International Tables Vol C Tables 4.2.6.8 and 6.1.1.4'

loop_
_geom_angle_atom_site_label_1
_geom_angle_atom_site_label_2
_geom_angle_atom_site_label_3
_geom_angle
_geom_angle_site_symmetry_1
_geom_angle_site_symmetry_3
_geom_angle_publ_flag
C1 Pt1 C1 88.59(14) . 2_656 ?
C1 Pt1 C13 164.98(9) . . ?
C1 Pt1 C13 89.96(10) 2_656 . ?
C1 Pt1 C13 89.96(10) . 2_656 ?
C1 Pt1 C13 164.98(9) 2_656 2_656 ?
C13 Pt1 C13 95.22(14) . 2_656 ?
C1 Pt1 C12 159.19(9) . . ?
C1 Pt1 C12 96.33(10) 2_656 . ?
C13 Pt1 C12 35.73(9) . . ?
C13 Pt1 C12 80.06(10) 2_656 . ?
C1 Pt1 C12 96.33(10) . 2_656 ?
C1 Pt1 C12 159.18(9) 2_656 2_656 ?
C13 Pt1 C12 80.06(10) . 2_656 ?
C13 Pt1 C12 35.73(9) 2_656 2_656 ?
C12 Pt1 C12 86.22(14) . 2_656 ?
C2 C1 Pt1 121.01(16) . . ?
C2 C1 H1A 107.1 . . ?
Pt1 C1 H1A 107.1 . . ?
C2 C1 H1B 107.1 . . ?
Pt1 C1 H1B 107.1 . . ?
H1A C1 H1B 106.8 . . ?
C5 C2 C3 111.1(2) . . ?
C5 C2 C4 106.4(2) . . ?
C3 C2 C4 108.0(2) . . ?
C5 C2 C1 111.3(2) . . ?
C3 C2 C1 113.0(2) . . ?
C4 C2 C1 106.6(2) . . ?
C2 C3 H3A 109.5 . . ?
C2 C3 H3B 109.5 . . ?
H3A C3 H3B 109.5 . . ?
C2 C3 H3C 109.5 . . ?
H3A C3 H3C 109.5 . . ?
H3B C3 H3C 109.5 . . ?
C2 C4 H4A 109.5 . . ?
C2 C4 H4B 109.5 . . ?
H4A C4 H4B 109.5 . . ?
C2 C4 H4C 109.5 . . ?
H4A C4 H4C 109.5 . . ?
H4B C4 H4C 109.5 . . ?
C6 C5 C2 128.1(3) . . ?
C6 C5 H5 116.0 . . ?
C2 C5 H5 116.0 . . ?
C5 C6 H6A 120.0 . . ?
C5 C6 H6B 120.0 . . ?
H6A C6 H6B 120.0 . . ?
C12 C11 C14 113.3(2) . 2_656 ?
C12 C11 H11A 108.9 . . ?
C14 C11 H11A 108.9 2_656 . ?
C12 C11 H11B 108.9 . . ?
C14 C11 H11B 108.9 2_656 . ?
H11A C11 H11B 107.7 . . ?
C13 C12 C11 125.4(2) . . ?
C13 C12 Pt1 71.78(14) . . ?
C11 C12 Pt1 110.99(17) . . ?
C13 C12 H12 115.5(19) . . ?
C11 C12 H12 117.3(19) . . ?
Pt1 C12 H12 99.9(19) . . ?
C12 C13 C14 126.9(2) . . ?
C12 C13 Pt1 72.48(15) . . ?
C14 C13 Pt1 106.32(17) . . ?
C12 C13 H13 114.1 . . ?
C14 C13 H13 114.1 . . ?
Pt1 C13 H13 114.1 . . ?
C13 C14 C11 114.1(2) . 2_656 ?
C13 C14 H14A 108.7 . . ?
C11 C14 H14A 108.7 2_656 . ?
C13 C14 H14B 108.7 . . ?
C11 C14 H14B 108.7 2_656 . ?
H14A C14 H14B 107.6 . . ?

loop_
_geom_bond_atom_site_label_1
_geom_bond_atom_site_label_2
_geom_bond_distance
_geom_bond_site_symmetry_2
_geom_bond_publ_flag
Pt1 C1 2.083(2) . ?
Pt1 C1 2.083(2) 2_656 ?
Pt1 C13 2.247(2) . ?
Pt1 C13 2.247(2) 2_656 ?
Pt1 C12 2.256(2) . ?
Pt1 C12 2.256(2) 2_656 ?
C1 C2 1.557(3) . ?
C1 H1A 0.9900 . ?
C1 H1B 0.9900 . ?
C2 C5 1.515(4) . ?
C2 C3 1.529(4) . ?
C2 C4 1.543(4) . ?
C3 H3A 0.9800 . ?
C3 H3B 0.9800 . ?
C3 H3C 0.9800 . ?
C4 H4A 0.9800 . ?
C4 H4B 0.9800 . ?
C4 H4C 0.9800 . ?
C5 C6 1.324(4) . ?
C5 H5 0.9500 . ?
C6 H6A 0.9500 . ?
C6 H6B 0.9500 . ?
C11 C12 1.517(4) . ?
C11 C14 1.535(4) 2_656 ?
C11 H11A 0.9900 . ?
C11 H11B 0.9900 . ?
C12 C13 1.382(4) . ?
C12 H12 0.96(3) . ?
C13 C14 1.507(4) . ?
C13 H13 1.0000 . ?
C14 C11 1.535(4) 2_656 ?
C14 H14A 0.9900 . ?
C14 H14B 0.9900 . ?
